data_7239333
loop_
_publ_author_name
'Wills, Kathryn A.'
'Mandujano-Ram\'irez, Humberto J.'
'Merino, Gabriel'
'Mattia, Davide'
'Hewat, Tracy'
'Robertson, Neil'
'Oskam, Gerko'
'Jones, Matthew D.'
'Lewis, Simon E.'
'Cameron, Petra J.'

_publ_section_title
;
 Investigation of a copper(i) biquinoline complex for application in
 dye-sensitized solar cells
;
_journal_issue 45
_journal_name_full 'RSC Advances'
_journal_page_first 23361
_journal_paper_doi 10.1039/c3ra44936j
_journal_volume 3
_journal_year 2013
_chemical_formula_moiety 'C40 H22 Cu N4 O8, C6 H16 N, C H4 O, 0.5(H2 O), 0.5(O)'
_chemical_formula_sum 'C188 H168 Cu4 N20 O40'
_chemical_formula_weight 3601.58
_space_group_crystal_system monoclinic
_space_group_IT_number 15
_space_group_name_Hall '-C 2yc'
_space_group_name_H-M_alt 'C 1 2/c 1'
_atom_sites_solution_hydrogens mixed
_atom_sites_solution_primary direct
_atom_sites_solution_secondary difmap
_audit_creation_method SHELXL-97
_cell_angle_alpha 90
_cell_angle_beta 116.035(2)
_cell_angle_gamma 90
_cell_formula_units_Z 2
_cell_length_a 33.0460(13)
_cell_length_b 13.2840(5)
_cell_length_c 22.9630(9)
_cell_measurement_reflns_used 227133
_cell_measurement_temperature 150(2)
_cell_measurement_theta_max 25.028
_cell_measurement_theta_min 3.513
_cell_volume 9057.5(6)
_computing_cell_refinement 'HKL Scalepack (Otwinowski & Minor, 1997)'
_computing_data_collection 'Collect (Nonius BV, 1997-2000)'
_computing_data_reduction
;
 DENZO-SCALEPACK Z. Otwinowski and W. Minor, " 
 Processing of X-ray Diffraction Data Collected in Oscillation Mode ", 
 Methods in Enzymology, Volume 276: Macromolecular Crystallography, 
 part A, p.307-326, 1997,C.W. Carter, Jr. & R. M. Sweet, Eds., Academic Press.
;
_computing_molecular_graphics 'ORTEP3 for Windows - Farrugia, L. J. J. Appl. Crystallogr. 1997, 30, 565'
_computing_publication_material
;
 'WinGX publication routines, Farrugia, 
 L. J., J. Appl. Crystallogr., 1999, 32, 837-838
;
_computing_structure_refinement
;
 SHELXL-2012 (Sheldrick, 2012)
 Sheldrick GM (2008) Acta Crystallogr A64:112--122 and 
 C. B. H\"ubschle, G. M. Sheldrick and B. Dittrich
 ShelXle: a Qt graphical user interface for SHELXL
 J. Appl. Cryst., 44, (2011) 1281-1284.
;
_computing_structure_solution
; 
 SIR97- Altomare A., Burla M.C., Camalli M., Cascarano G.L., Giacovazzo C. , 
 Guagliardi A., Moliterni A.G.G., Polidori G.,Spagna R. 
 (1999) J. Appl. Cryst. 32, 115-119
;
_diffrn_ambient_temperature 150(2)
_diffrn_measured_fraction_theta_full 0.985
_diffrn_measured_fraction_theta_max 0.985
_diffrn_measurement_device_type 'Nonius Kappa CCD'
_diffrn_measurement_method '435 1.0 degree images with \f and \w scans'
_diffrn_radiation_monochromator graphite
_diffrn_radiation_source 'fine-focus sealed tube'
_diffrn_radiation_type MoK\a
_diffrn_radiation_wavelength 0.71073
_diffrn_reflns_av_R_equivalents 0.1592
_diffrn_reflns_av_sigmaI/netI 0.0799
_diffrn_reflns_limit_h_max 39
_diffrn_reflns_limit_h_min -39
_diffrn_reflns_limit_k_max 15
_diffrn_reflns_limit_k_min -15
_diffrn_reflns_limit_l_max 27
_diffrn_reflns_limit_l_min -27
_diffrn_reflns_number 48089
_diffrn_reflns_theta_full 25.03
_diffrn_reflns_theta_max 25.03
_diffrn_reflns_theta_min 3.58
_exptl_absorpt_coefficient_mu 0.545
_exptl_absorpt_correction_type none
_exptl_crystal_colour purple
_exptl_crystal_density_diffrn 1.322
_exptl_crystal_description block
_exptl_crystal_F_000 3752
_exptl_crystal_size_max 0.2
_exptl_crystal_size_mid 0.1
_exptl_crystal_size_min 0.1
_refine_diff_density_max 1.022
_refine_diff_density_min -0.498
_refine_diff_density_rms 0.085
_refine_ls_extinction_method none
_refine_ls_goodness_of_fit_ref 1.072
_refine_ls_hydrogen_treatment mixed
_refine_ls_matrix_type full
_refine_ls_number_parameters 593
_refine_ls_number_reflns 7882
_refine_ls_number_restraints 1
_refine_ls_restrained_S_all 1.072
_refine_ls_R_factor_all 0.1063
_refine_ls_R_factor_gt 0.0700
_refine_ls_shift/su_max 0.001
_refine_ls_shift/su_mean 0.000
_refine_ls_structure_factor_coef Fsqd
_refine_ls_weighting_details 'calc w=1/[\s^2^(Fo^2^)+(0.0706P)^2^+43.3389P] where P=(Fo^2^+2Fc^2^)/3'
_refine_ls_weighting_scheme calc
_refine_ls_wR_factor_gt 0.1692
_refine_ls_wR_factor_ref 0.1930
_reflns_number_gt 5607
_reflns_number_total 7882
_reflns_threshold_expression >2sigma(I)
_cod_data_source_file c3ra44936j.txt
_cod_data_source_block Cu(BQ)HNEt3
_cod_original_sg_symbol_H-M 'C 2/c'
_cod_database_code 7239333

loop_
_symmetry_equiv_pos_as_xyz
'x, y, z'
'-x, y, -z+1/2'
'x+1/2, y+1/2, z'
'-x+1/2, y+1/2, -z+1/2'
'-x, -y, -z'
'x, -y, z-1/2'
'-x+1/2, -y+1/2, -z'
'x+1/2, -y+1/2, z-1/2'

loop_
_atom_site_label
_atom_site_type_symbol
_atom_site_fract_x
_atom_site_fract_y
_atom_site_fract_z
_atom_site_U_iso_or_equiv
_atom_site_adp_type
_atom_site_occupancy
_atom_site_symmetry_multiplicity
_atom_site_calc_flag
_atom_site_refinement_flags
_atom_site_disorder_assembly
_atom_site_disorder_group
Cu1 Cu 0.362489(18) 0.36666(4) 0.31502(3) 0.03183(19) Uani 1 1 d . . .
O1 O 0.27944(10) 0.8478(2) 0.32059(17) 0.0395(8) Uani 1 1 d . . .
N1 N 0.34653(12) 0.5137(3) 0.31067(18) 0.0296(8) Uani 1 1 d . . .
C1 C 0.31359(14) 0.5327(3) 0.3272(2) 0.0309(10) Uani 1 1 d . . .
O2 O 0.34943(13) 0.8661(3) 0.39634(19) 0.0513(10) Uani 1 1 d . . .
N2 N 0.30605(12) 0.3546(3) 0.32663(18) 0.0302(9) Uani 1 1 d . . .
C2 C 0.30393(15) 0.6311(3) 0.3407(2) 0.0318(10) Uani 1 1 d . . .
H2A H 0.2803 0.6418 0.3530 0.038 Uiso 1 1 calc R . .
O3 O 0.15992(13) 0.4523(3) 0.32072(19) 0.0418(9) Uani 1 1 d . . .
N3 N 0.37949(12) 0.2791(3) 0.25831(18) 0.0314(9) Uani 1 1 d . . .
C3 C 0.32847(15) 0.7109(3) 0.3362(2) 0.0313(10) Uani 1 1 d . . .
O4 O 0.17380(13) 0.3127(3) 0.3809(2) 0.0533(10) Uani 1 1 d . . .
N4 N 0.42565(12) 0.3310(3) 0.38057(18) 0.0314(9) Uani 1 1 d . . .
C4 C 0.36245(15) 0.6941(4) 0.3152(2) 0.0335(11) Uani 1 1 d . . .
O5 O 0.40348(11) -0.0175(2) 0.14531(16) 0.0373(8) Uani 1 1 d . . .
N5 N 0.41717(15) 0.1104(3) 0.5504(2) 0.0409(10) Uani 1 1 d D . .
H5 H 0.4142(18) 0.080(4) 0.5818(19) 0.045(16) Uiso 1 1 d D . .
C5 C 0.37023(14) 0.5937(3) 0.3023(2) 0.0307(10) Uani 1 1 d . . .
O6 O 0.46343(11) 0.0748(3) 0.15989(17) 0.0419(8) Uani 1 1 d . . .
C6 C 0.40202(15) 0.5728(4) 0.2783(2) 0.0350(11) Uani 1 1 d . . .
H6 H 0.4076 0.5053 0.2702 0.042 Uiso 1 1 calc R . .
O7 O 0.57543(12) 0.2062(3) 0.54309(18) 0.0476(9) Uani 1 1 d . . .
C7 C 0.42478(17) 0.6505(4) 0.2668(3) 0.0439(13) Uani 1 1 d . . .
H7 H 0.4463 0.6366 0.2508 0.053 Uiso 1 1 calc R . .
O8 O 0.59277(13) 0.2749(4) 0.4680(2) 0.0770(14) Uani 1 1 d . . .
C8 C 0.41666(18) 0.7498(4) 0.2783(3) 0.0470(13) Uani 1 1 d . . .
H8 H 0.4323 0.8029 0.2693 0.056 Uiso 1 1 calc R . .
C9 C 0.38654(16) 0.7717(4) 0.3021(2) 0.0385(12) Uani 1 1 d . . .
H9 H 0.3817 0.8398 0.3101 0.046 Uiso 1 1 calc R . .
C10 C 0.31752(16) 0.8152(4) 0.3511(2) 0.0343(11) Uani 1 1 d . . .
C11 C 0.28807(15) 0.4428(3) 0.3305(2) 0.0299(10) Uani 1 1 d . . .
C12 C 0.24714(14) 0.4489(4) 0.3362(2) 0.0321(11) Uani 1 1 d . . .
H12 H 0.2349 0.5128 0.3382 0.039 Uiso 1 1 calc R . .
C13 C 0.22516(15) 0.3631(4) 0.3387(2) 0.0315(10) Uani 1 1 d . . .
C14 C 0.24337(15) 0.2670(4) 0.3342(2) 0.0326(11) Uani 1 1 d . . .
C15 C 0.28405(15) 0.2673(3) 0.3272(2) 0.0308(10) Uani 1 1 d . . .
C16 C 0.30291(16) 0.1755(3) 0.3197(2) 0.0348(11) Uani 1 1 d . . .
H16 H 0.3299 0.1757 0.3145 0.042 Uiso 1 1 calc R . .
C17 C 0.28226(16) 0.0868(4) 0.3200(2) 0.0380(11) Uani 1 1 d . . .
H17 H 0.2950 0.0251 0.3151 0.046 Uiso 1 1 calc R . .
C18 C 0.24241(17) 0.0859(4) 0.3274(2) 0.0392(12) Uani 1 1 d . . .
H18 H 0.2286 0.0233 0.3276 0.047 Uiso 1 1 calc R . .
C19 C 0.22295(16) 0.1727(4) 0.3344(2) 0.0367(11) Uani 1 1 d . . .
H19 H 0.1959 0.1703 0.3393 0.044 Uiso 1 1 calc R . .
C20 C 0.18392(16) 0.3717(4) 0.3490(2) 0.0367(11) Uani 1 1 d . . .
C21 C 0.42143(15) 0.2442(3) 0.2866(2) 0.0304(10) Uani 1 1 d . . .
C22 C 0.43843(15) 0.1760(3) 0.2560(2) 0.0322(10) Uani 1 1 d . . .
H22 H 0.4686 0.1529 0.2777 0.039 Uiso 1 1 calc R . .
C23 C 0.41108(15) 0.1430(3) 0.1944(2) 0.0314(10) Uani 1 1 d . . .
C24 C 0.36637(15) 0.1800(3) 0.1621(2) 0.0327(11) Uani 1 1 d . . .
C25 C 0.35126(15) 0.2485(3) 0.1961(2) 0.0319(10) Uani 1 1 d . . .
C26 C 0.30654(15) 0.2837(4) 0.1676(2) 0.0353(11) Uani 1 1 d . . .
H26 H 0.2963 0.3282 0.1907 0.042 Uiso 1 1 calc R . .
C27 C 0.27791(16) 0.2532(4) 0.1063(2) 0.0399(12) Uani 1 1 d . . .
H27 H 0.2477 0.2765 0.0873 0.048 Uiso 1 1 calc R . .
C28 C 0.29219(17) 0.1883(4) 0.0710(2) 0.0420(12) Uani 1 1 d . . .
H28 H 0.2717 0.1684 0.0284 0.050 Uiso 1 1 calc R . .
C29 C 0.33540(16) 0.1534(4) 0.0976(2) 0.0378(11) Uani 1 1 d . . .
H29 H 0.3450 0.1109 0.0728 0.045 Uiso 1 1 calc R . .
C30 C 0.42808(15) 0.0626(4) 0.1641(2) 0.0319(10) Uani 1 1 d . . .
C31 C 0.44866(15) 0.2776(3) 0.3548(2) 0.0308(10) Uani 1 1 d . . .
C32 C 0.49482(15) 0.2555(3) 0.3899(2) 0.0330(11) Uani 1 1 d . . .
H32 H 0.5102 0.2204 0.3695 0.040 Uiso 1 1 calc R . .
C33 C 0.51760(15) 0.2844(3) 0.4534(2) 0.0336(11) Uani 1 1 d . . .
C34 C 0.49429(15) 0.3404(3) 0.4826(2) 0.0305(10) Uani 1 1 d . . .
C35 C 0.44770(15) 0.3624(3) 0.4432(2) 0.0296(10) Uani 1 1 d . . .
C36 C 0.42345(16) 0.4183(4) 0.4697(2) 0.0356(11) Uani 1 1 d . . .
H36 H 0.3924 0.4317 0.4440 0.043 Uiso 1 1 calc R . .
C37 C 0.44438(17) 0.4537(4) 0.5321(2) 0.0382(12) Uani 1 1 d . . .
H37 H 0.4278 0.4915 0.5494 0.046 Uiso 1 1 calc R . .
C38 C 0.49073(17) 0.4339(4) 0.5708(2) 0.0386(12) Uani 1 1 d . . .
H38 H 0.5052 0.4599 0.6137 0.046 Uiso 1 1 calc R . .
C39 C 0.51483(16) 0.3778(3) 0.5471(2) 0.0345(11) Uani 1 1 d . . .
H39 H 0.5457 0.3637 0.5740 0.041 Uiso 1 1 calc R . .
C40 C 0.56626(17) 0.2552(4) 0.4903(3) 0.0411(12) Uani 1 1 d . . .
C41 C 0.3334(2) 0.0971(5) 0.4874(3) 0.0618(17) Uani 1 1 d . . .
H41A H 0.3327 0.0655 0.5256 0.093 Uiso 1 1 calc R . .
H41B H 0.3351 0.0448 0.4585 0.093 Uiso 1 1 calc R . .
H41C H 0.3060 0.1370 0.4645 0.093 Uiso 1 1 calc R . .
C42 C 0.3739(2) 0.1646(5) 0.5086(3) 0.0571(16) Uani 1 1 d . . .
H42A H 0.3702 0.2222 0.5332 0.069 Uiso 1 1 calc R . .
H42B H 0.3759 0.1918 0.4698 0.069 Uiso 1 1 calc R . .
C43 C 0.4366(3) 0.0641(5) 0.4590(3) 0.072(2) Uani 1 1 d . . .
H43A H 0.4623 0.1104 0.4756 0.109 Uiso 1 1 calc R . .
H43B H 0.4100 0.0991 0.4272 0.109 Uiso 1 1 calc R . .
H43C H 0.4435 0.0064 0.4383 0.109 Uiso 1 1 calc R . .
C44 C 0.4275(2) 0.0278(4) 0.5143(3) 0.0478(13) Uani 1 1 d . . .
H44A H 0.4018 -0.0196 0.4971 0.057 Uiso 1 1 calc R . .
H44B H 0.4542 -0.0098 0.5452 0.057 Uiso 1 1 calc R . .
C45 C 0.4551(2) 0.1822(5) 0.5832(3) 0.0547(15) Uani 1 1 d . . .
H45A H 0.4551 0.2320 0.5511 0.066 Uiso 1 1 calc R . .
H45B H 0.4839 0.1448 0.5997 0.066 Uiso 1 1 calc R . .
C46 C 0.4524(3) 0.2372(5) 0.6386(3) 0.071(2) Uani 1 1 d . . .
H46A H 0.4509 0.1884 0.6695 0.106 Uiso 1 1 calc R . .
H46B H 0.4254 0.2796 0.6220 0.106 Uiso 1 1 calc R . .
H46C H 0.4792 0.2795 0.6603 0.106 Uiso 1 1 calc R . .
O10 O 0.3194(10) 0.390(2) 0.4856(14) 0.243(11) Uiso 0.50 1 d P A 1
H10 H 0.3114 0.3609 0.4497 0.365 Uiso 0.50 1 calc PR A 1
C61 C 0.2855(8) 0.3765(18) 0.5072(12) 0.139(8) Uiso 0.50 1 d P . .
H61A H 0.2927 0.4178 0.5459 0.209 Uiso 0.50 1 calc PR A 1
H61B H 0.2842 0.3055 0.5178 0.209 Uiso 0.50 1 calc PR A 1
H61C H 0.2563 0.3972 0.4729 0.209 Uiso 0.50 1 calc PR A 1
O9 O 0.4149(4) 0.6076(9) 0.6338(5) 0.094(3) Uani 0.50 1 d P B 1
H9A H 0.4202 0.6493 0.6105 0.142 Uiso 0.50 1 calc PR B 1
C51 C 0.3673(7) 0.5667(12) 0.5967(11) 0.109(7) Uani 0.50 1 d P B 1
H51A H 0.3474 0.5989 0.6126 0.164 Uiso 0.50 1 calc PR B 1
H51B H 0.3674 0.4938 0.6032 0.164 Uiso 0.50 1 calc PR B 1
H51C H 0.3564 0.5811 0.5504 0.164 Uiso 0.50 1 calc PR B 1
O9A O 0.3334(8) 0.5819(18) 0.5036(11) 0.207(9) Uiso 0.50 1 d P C 2
H2 H 0.378(4) 0.837(8) 0.417(5) 0.15(4) Uiso 1 1 d . . .
H3 H 0.141(2) 0.456(5) 0.329(3) 0.05(2) Uiso 1 1 d . . .
O11 O 0.4913(5) 0.5317(10) 0.7208(5) 0.116(4) Uiso 0.50 1 d P . .

loop_
_atom_site_aniso_label
_atom_site_aniso_U_11
_atom_site_aniso_U_22
_atom_site_aniso_U_33
_atom_site_aniso_U_23
_atom_site_aniso_U_13
_atom_site_aniso_U_12
Cu1 0.0233(3) 0.0280(3) 0.0411(3) -0.0026(2) 0.0114(2) 0.0031(2)
O1 0.0236(17) 0.0276(18) 0.060(2) -0.0016(15) 0.0112(16) 0.0010(14)
N1 0.0206(18) 0.028(2) 0.035(2) 0.0020(16) 0.0083(16) 0.0005(16)
C1 0.021(2) 0.031(3) 0.037(3) 0.002(2) 0.0091(19) 0.0008(19)
O2 0.036(2) 0.035(2) 0.057(2) -0.0107(18) -0.0039(18) 0.0072(17)
N2 0.0252(19) 0.026(2) 0.036(2) -0.0002(16) 0.0097(16) 0.0000(16)
C2 0.027(2) 0.030(3) 0.038(3) 0.001(2) 0.014(2) 0.003(2)
O3 0.034(2) 0.034(2) 0.063(3) 0.0060(17) 0.0254(19) 0.0065(17)
N3 0.026(2) 0.030(2) 0.036(2) 0.0012(16) 0.0104(17) 0.0019(17)
C3 0.025(2) 0.026(2) 0.035(3) 0.0006(19) 0.007(2) 0.001(2)
O4 0.051(2) 0.049(2) 0.073(3) 0.017(2) 0.039(2) 0.0091(19)
N4 0.027(2) 0.028(2) 0.035(2) 0.0003(16) 0.0097(17) -0.0023(16)
C4 0.027(2) 0.031(3) 0.035(3) 0.001(2) 0.007(2) -0.001(2)
O5 0.0318(17) 0.0328(19) 0.052(2) -0.0091(15) 0.0230(16) -0.0054(15)
N5 0.047(3) 0.039(2) 0.039(2) 0.0048(19) 0.021(2) -0.005(2)
C5 0.020(2) 0.029(2) 0.036(3) 0.004(2) 0.0061(19) -0.0014(19)
O6 0.0331(19) 0.042(2) 0.056(2) -0.0111(17) 0.0239(17) -0.0086(16)
C6 0.029(2) 0.032(3) 0.042(3) -0.001(2) 0.013(2) 0.000(2)
O7 0.0347(19) 0.048(2) 0.047(2) 0.0015(18) 0.0055(16) 0.0115(17)
C7 0.039(3) 0.047(3) 0.050(3) 0.001(2) 0.024(2) -0.002(2)
O8 0.030(2) 0.114(4) 0.084(3) 0.025(3) 0.022(2) 0.014(2)
C8 0.042(3) 0.047(3) 0.053(3) 0.005(3) 0.021(3) -0.008(3)
C9 0.038(3) 0.027(3) 0.044(3) 0.002(2) 0.013(2) -0.006(2)
C10 0.029(3) 0.028(3) 0.042(3) 0.000(2) 0.013(2) -0.003(2)
C11 0.028(2) 0.022(2) 0.035(3) -0.0016(19) 0.009(2) -0.0008(19)
C12 0.024(2) 0.029(3) 0.042(3) -0.004(2) 0.013(2) 0.005(2)
C13 0.028(2) 0.032(3) 0.036(3) 0.002(2) 0.015(2) 0.001(2)
C14 0.024(2) 0.032(3) 0.036(3) 0.001(2) 0.007(2) -0.001(2)
C15 0.027(2) 0.025(2) 0.035(3) 0.0018(19) 0.009(2) 0.0019(19)
C16 0.032(3) 0.028(3) 0.039(3) 0.000(2) 0.010(2) 0.002(2)
C17 0.037(3) 0.026(3) 0.043(3) 0.003(2) 0.010(2) 0.003(2)
C18 0.040(3) 0.028(3) 0.041(3) -0.001(2) 0.010(2) -0.004(2)
C19 0.026(2) 0.042(3) 0.037(3) 0.001(2) 0.009(2) -0.006(2)
C20 0.031(2) 0.035(3) 0.045(3) -0.003(2) 0.016(2) -0.002(2)
C21 0.025(2) 0.027(2) 0.039(3) 0.002(2) 0.014(2) 0.0009(19)
C22 0.025(2) 0.030(3) 0.040(3) 0.000(2) 0.013(2) 0.000(2)
C23 0.028(2) 0.027(2) 0.039(3) -0.001(2) 0.015(2) -0.004(2)
C24 0.027(2) 0.028(2) 0.038(3) -0.001(2) 0.010(2) -0.004(2)
C25 0.033(2) 0.024(2) 0.036(3) -0.0009(19) 0.013(2) -0.006(2)
C26 0.027(2) 0.035(3) 0.040(3) 0.002(2) 0.011(2) 0.005(2)
C27 0.029(3) 0.042(3) 0.042(3) 0.005(2) 0.009(2) 0.005(2)
C28 0.038(3) 0.044(3) 0.037(3) -0.002(2) 0.010(2) 0.000(2)
C29 0.038(3) 0.035(3) 0.038(3) 0.001(2) 0.014(2) 0.003(2)
C30 0.026(2) 0.034(3) 0.033(3) -0.006(2) 0.011(2) -0.003(2)
C31 0.029(2) 0.025(2) 0.038(3) 0.0002(19) 0.014(2) -0.001(2)
C32 0.027(2) 0.030(3) 0.041(3) -0.004(2) 0.014(2) 0.001(2)
C33 0.024(2) 0.027(2) 0.045(3) 0.002(2) 0.010(2) -0.001(2)
C34 0.028(2) 0.023(2) 0.038(3) 0.0005(19) 0.013(2) -0.0045(19)
C35 0.030(2) 0.023(2) 0.035(3) 0.0021(19) 0.014(2) 0.000(2)
C36 0.030(2) 0.034(3) 0.042(3) 0.000(2) 0.014(2) 0.002(2)
C37 0.040(3) 0.036(3) 0.041(3) -0.003(2) 0.020(2) -0.003(2)
C38 0.039(3) 0.034(3) 0.039(3) -0.001(2) 0.013(2) -0.003(2)
C39 0.029(2) 0.030(3) 0.042(3) 0.002(2) 0.012(2) -0.002(2)
C40 0.030(3) 0.036(3) 0.051(3) -0.004(2) 0.013(2) 0.000(2)
C41 0.047(3) 0.080(5) 0.047(3) -0.002(3) 0.010(3) 0.006(3)
C42 0.059(4) 0.059(4) 0.045(3) 0.009(3) 0.016(3) 0.010(3)
C43 0.114(6) 0.055(4) 0.066(4) 0.001(3) 0.056(4) -0.003(4)
C44 0.056(3) 0.042(3) 0.050(3) 0.000(3) 0.027(3) -0.003(3)
C45 0.057(4) 0.054(4) 0.055(4) -0.004(3) 0.027(3) -0.018(3)
C46 0.089(5) 0.072(5) 0.057(4) -0.021(3) 0.038(4) -0.037(4)
O9 0.119(10) 0.088(8) 0.081(7) 0.011(6) 0.048(7) 0.032(7)
C51 0.141(17) 0.059(9) 0.20(2) -0.023(11) 0.147(17) -0.007(10)

loop_
_atom_type_symbol
_atom_type_description
_atom_type_scat_dispersion_real
_atom_type_scat_dispersion_imag
_atom_type_scat_source
C C 0.0033 0.0016 'International Tables Vol C Tables 4.2.6.8 and 6.1.1.4'
H H 0.0000 0.0000 'International Tables Vol C Tables 4.2.6.8 and 6.1.1.4'
N N 0.0061 0.0033 'International Tables Vol C Tables 4.2.6.8 and 6.1.1.4'
O O 0.0106 0.0060 'International Tables Vol C Tables 4.2.6.8 and 6.1.1.4'
Cu Cu 0.3201 1.2651 'International Tables Vol C Tables 4.2.6.8 and 6.1.1.4'

loop_
_geom_angle_atom_site_label_1
_geom_angle_atom_site_label_2
_geom_angle_atom_site_label_3
_geom_angle
N3 Cu1 N2 125.72(15)
N3 Cu1 N1 132.33(16)
N2 Cu1 N1 81.10(15)
N3 Cu1 N4 81.68(15)
N2 Cu1 N4 126.84(15)
N1 Cu1 N4 115.23(15)
C1 N1 C5 118.7(4)
C1 N1 Cu1 113.6(3)
C5 N1 Cu1 126.9(3)
N1 C1 C2 122.2(4)
N1 C1 C11 114.7(4)
C2 C1 C11 123.1(4)
C10 O2 H2 118(6)
C11 N2 C15 119.2(4)
C11 N2 Cu1 114.0(3)
C15 N2 Cu1 126.7(3)
C3 C2 C1 120.2(4)
C3 C2 H2A 119.9
C1 C2 H2A 119.9
C20 O3 H3 109(5)
C21 N3 C25 119.3(4)
C21 N3 Cu1 114.5(3)
C25 N3 Cu1 126.1(3)
C2 C3 C4 119.2(4)
C2 C3 C10 119.1(4)
C4 C3 C10 121.7(4)
C31 N4 C35 118.8(4)
C31 N4 Cu1 113.1(3)
C35 N4 Cu1 127.8(3)
C9 C4 C5 118.2(4)
C9 C4 C3 124.1(4)
C5 C4 C3 117.6(4)
C45 N5 C44 113.7(4)
C45 N5 C42 111.5(5)
C44 N5 C42 112.3(4)
C45 N5 H5 105(4)
C44 N5 H5 105(4)
C42 N5 H5 109(4)
N1 C5 C6 117.8(4)
N1 C5 C4 122.0(4)
C6 C5 C4 120.2(4)
C7 C6 C5 119.5(5)
C7 C6 H6 120.2
C5 C6 H6 120.2
C6 C7 C8 120.6(5)
C6 C7 H7 119.7
C8 C7 H7 119.7
C9 C8 C7 120.9(5)
C9 C8 H8 119.5
C7 C8 H8 119.5
C8 C9 C4 120.6(5)
C8 C9 H9 119.7
C4 C9 H9 119.7
O1 C10 O2 123.0(4)
O1 C10 C3 119.1(4)
O2 C10 C3 117.9(4)
N2 C11 C12 121.8(4)
N2 C11 C1 115.1(4)
C12 C11 C1 123.1(4)
C13 C12 C11 120.2(4)
C13 C12 H12 119.9
C11 C12 H12 119.9
C12 C13 C14 119.5(4)
C12 C13 C20 118.9(4)
C14 C13 C20 121.6(4)
C15 C14 C19 118.4(4)
C15 C14 C13 116.9(4)
C19 C14 C13 124.7(4)
N2 C15 C16 117.6(4)
N2 C15 C14 122.4(4)
C16 C15 C14 120.0(4)
C17 C16 C15 119.8(5)
C17 C16 H16 120.1
C15 C16 H16 120.1
C16 C17 C18 120.5(5)
C16 C17 H17 119.8
C18 C17 H17 119.8
C19 C18 C17 121.6(5)
C19 C18 H18 119.2
C17 C18 H18 119.2
C18 C19 C14 119.7(5)
C18 C19 H19 120.1
C14 C19 H19 120.1
O4 C20 O3 123.7(5)
O4 C20 C13 124.0(5)
O3 C20 C13 112.2(4)
N3 C21 C22 122.7(4)
N3 C21 C31 115.4(4)
C22 C21 C31 121.8(4)
C23 C22 C21 119.6(4)
C23 C22 H22 120.2
C21 C22 H22 120.2
C22 C23 C24 119.5(4)
C22 C23 C30 119.3(4)
C24 C23 C30 121.1(4)
C23 C24 C25 118.0(4)
C23 C24 C29 124.4(4)
C25 C24 C29 117.6(4)
N3 C25 C26 118.6(4)
N3 C25 C24 121.0(4)
C26 C25 C24 120.4(4)
C27 C26 C25 119.4(5)
C27 C26 H26 120.3
C25 C26 H26 120.3
C26 C27 C28 121.5(5)
C26 C27 H27 119.3
C28 C27 H27 119.3
C29 C28 C27 120.2(5)
C29 C28 H28 119.9
C27 C28 H28 119.9
C28 C29 C24 120.9(5)
C28 C29 H29 119.5
C24 C29 H29 119.5
O6 C30 O5 124.4(4)
O6 C30 C23 120.2(4)
O5 C30 C23 115.4(4)
N4 C31 C32 122.3(4)
N4 C31 C21 114.9(4)
C32 C31 C21 122.8(4)
C33 C32 C31 120.1(4)
C33 C32 H32 119.9
C31 C32 H32 119.9
C32 C33 C34 119.2(4)
C32 C33 C40 118.7(4)
C34 C33 C40 122.1(4)
C39 C34 C33 124.1(4)
C39 C34 C35 118.4(4)
C33 C34 C35 117.4(4)
N4 C35 C36 118.3(4)
N4 C35 C34 122.2(4)
C36 C35 C34 119.5(4)
C37 C36 C35 120.6(4)
C37 C36 H36 119.7
C35 C36 H36 119.7
C36 C37 C38 120.2(5)
C36 C37 H37 119.9
C38 C37 H37 119.9
C39 C38 C37 120.6(5)
C39 C38 H38 119.7
C37 C38 H38 119.7
C38 C39 C34 120.7(4)
C38 C39 H39 119.6
C34 C39 H39 119.6
O8 C40 O7 125.9(5)
O8 C40 C33 119.6(5)
O7 C40 C33 114.4(4)
C42 C41 H41A 109.5
C42 C41 H41B 109.5
H41A C41 H41B 109.5
C42 C41 H41C 109.5
H41A C41 H41C 109.5
H41B C41 H41C 109.5
C41 C42 N5 112.4(5)
C41 C42 H42A 109.1
N5 C42 H42A 109.1
C41 C42 H42B 109.1
N5 C42 H42B 109.1
H42A C42 H42B 107.9
C44 C43 H43A 109.5
C44 C43 H43B 109.5
H43A C43 H43B 109.5
C44 C43 H43C 109.5
H43A C43 H43C 109.5
H43B C43 H43C 109.5
N5 C44 C43 114.2(5)
N5 C44 H44A 108.7
C43 C44 H44A 108.7
N5 C44 H44B 108.7
C43 C44 H44B 108.7
H44A C44 H44B 107.6
N5 C45 C46 113.0(5)
N5 C45 H45A 109.0
C46 C45 H45A 109.0
N5 C45 H45B 109.0
C46 C45 H45B 109.0
H45A C45 H45B 107.8
C45 C46 H46A 109.5
C45 C46 H46B 109.5
H46A C46 H46B 109.5
C45 C46 H46C 109.5
H46A C46 H46C 109.5
H46B C46 H46C 109.5
C61 O10 H10 109.5
O10 C61 H61A 109.5
O10 C61 H61B 109.5
H61A C61 H61B 109.5
O10 C61 H61C 109.5
H61A C61 H61C 109.5
H61B C61 H61C 109.5

loop_
_geom_bond_atom_site_label_1
_geom_bond_atom_site_label_2
_geom_bond_distance
_geom_bond_site_symmetry_2
Cu1 N3 2.002(4) .
Cu1 N2 2.003(4) .
Cu1 N1 2.015(4) .
Cu1 N4 2.022(4) .
O1 C10 1.220(5) .
N1 C1 1.326(6) .
N1 C5 1.383(6) .
C1 C2 1.411(7) .
C1 C11 1.482(6) .
O2 C10 1.299(6) .
O2 H2 0.93(11) .
N2 C11 1.334(6) .
N2 C15 1.372(6) .
C2 C3 1.367(6) .
C2 H2A 0.9500 .
O3 C20 1.321(6) .
O3 H3 0.72(6) .
N3 C21 1.329(6) .
N3 C25 1.380(6) .
C3 C4 1.421(7) .
C3 C10 1.508(7) .
O4 C20 1.214(6) .
N4 C31 1.352(6) .
N4 C35 1.362(6) .
C4 C9 1.412(7) .
C4 C5 1.414(7) .
O5 C30 1.292(5) .
N5 C45 1.491(7) .
N5 C44 1.501(7) .
N5 C42 1.509(7) .
N5 H5 0.87(2) .
C5 C6 1.411(7) .
O6 C30 1.225(5) .
C6 C7 1.370(7) .
C6 H6 0.9500 .
O7 C40 1.289(6) .
C7 C8 1.394(8) .
C7 H7 0.9500 .
O8 C40 1.221(7) .
C8 C9 1.362(7) .
C8 H8 0.9500 .
C9 H9 0.9500 .
C11 C12 1.417(6) .
C12 C13 1.367(6) .
C12 H12 0.9500 .
C13 C14 1.434(7) .
C13 C20 1.487(6) .
C14 C15 1.422(6) .
C14 C19 1.423(7) .
C15 C16 1.414(7) .
C16 C17 1.364(7) .
C16 H16 0.9500 .
C17 C18 1.400(7) .
C17 H17 0.9500 .
C18 C19 1.364(7) .
C18 H18 0.9500 .
C19 H19 0.9500 .
C21 C22 1.406(6) .
C21 C31 1.490(6) .
C22 C23 1.373(6) .
C22 H22 0.9500 .
C23 C24 1.418(6) .
C23 C30 1.512(6) .
C24 C25 1.425(7) .
C24 C29 1.427(7) .
C25 C26 1.408(6) .
C26 C27 1.368(7) .
C26 H26 0.9500 .
C27 C28 1.400(7) .
C27 H27 0.9500 .
C28 C29 1.364(7) .
C28 H28 0.9500 .
C29 H29 0.9500 .
C31 C32 1.408(6) .
C32 C33 1.370(7) .
C32 H32 0.9500 .
C33 C34 1.432(7) .
C33 C40 1.503(6) .
C34 C39 1.420(7) .
C34 C35 1.432(6) .
C35 C36 1.410(7) .
C36 C37 1.372(7) .
C36 H36 0.9500 .
C37 C38 1.418(7) .
C37 H37 0.9500 .
C38 C39 1.367(7) .
C38 H38 0.9500 .
C39 H39 0.9500 .
C41 C42 1.505(9) .
C41 H41A 0.9800 .
C41 H41B 0.9800 .
C41 H41C 0.9800 .
C42 H42A 0.9900 .
C42 H42B 0.9900 .
C43 C44 1.507(8) .
C43 H43A 0.9800 .
C43 H43B 0.9800 .
C43 H43C 0.9800 .
C44 H44A 0.9900 .
C44 H44B 0.9900 .
C45 C46 1.502(8) .
C45 H45A 0.9900 .
C45 H45B 0.9900 .
C46 H46A 0.9800 .
C46 H46B 0.9800 .
C46 H46C 0.9800 .
O10 C61 1.42(3) .
O10 H10 0.8400 .
C61 H61A 0.9800 .
C61 H61B 0.9800 .
C61 H61C 0.9800 .
O9 C51 1.52(2) .
O9 H9A 0.8400 .
C51 H51A 0.9800 .
C51 H51B 0.9800 .
C51 H51C 0.9800 .
O11 O11 1.21(2) 2_656
